data_7714780
loop_
_publ_author_name
'Sumida, Akifumi'
'Onishi, Tomoharu'
'Imoto, Hiroaki'
'Naka, Kensuke'

_publ_section_title
;
 Synthesis, structures, and photophysical properties of &#x3c0;-extended
 arsaborins.
;
_journal_issue 4
_journal_name_full 'Dalton transactions (Cambridge, England : 2003)'
_journal_page_first 1706
_journal_page_last 1713
_journal_paper_doi 10.1039/d3dt03798c
_journal_volume 53
_journal_year 2024
_chemical_formula_moiety 'C27 H24 As Au B Cl, 0.5(C H2 Cl2)'
_chemical_formula_sum 'C27.5 H25 As Au B Cl2'
_chemical_formula_weight 709.07
_space_group_crystal_system triclinic
_space_group_IT_number 2
_space_group_name_Hall '-P 1'
_space_group_name_H-M_alt 'P -1'
_atom_sites_solution_hydrogens geom
_atom_sites_solution_primary dual
_audit_creation_date 2022-07-19
_audit_creation_method
;
Olex2 1.5-ac5-023
(compiled 2022.04.12 svn.rca3783a0 for Rigaku Oxford Diffraction, GUI svn.r6498)
;
_audit_update_record
;
2023-10-26 deposited with the CCDC.	2023-12-20 downloaded from the CCDC.
;
_cell_angle_alpha 68.133(3)
_cell_angle_beta 88.064(2)
_cell_angle_gamma 83.955(3)
_cell_formula_units_Z 4
_cell_length_a 9.0967(3)
_cell_length_b 15.1687(7)
_cell_length_c 20.2163(5)
_cell_measurement_reflns_used 8919
_cell_measurement_temperature 293(2)
_cell_measurement_theta_max 32.7450
_cell_measurement_theta_min 2.8090
_cell_volume 2574.40(17)
_computing_cell_refinement 'CrysAlisPro 1.171.42.55a (Rigaku OD, 2022)'
_computing_data_collection 'CrysAlisPro 1.171.42.55a (Rigaku OD, 2022)'
_computing_data_reduction 'CrysAlisPro 1.171.42.55a (Rigaku OD, 2022)'
_computing_molecular_graphics 'Olex2 1.5-ac5-023 (Dolomanov et al., 2009)'
_computing_publication_material 'Olex2 1.5-ac5-023 (Dolomanov et al., 2009)'
_computing_structure_refinement 'SHELXL 2018/3 (Sheldrick, 2015)'
_computing_structure_solution 'SHELXT 2018/2 (Sheldrick, 2018)'
_diffrn_ambient_temperature 293(2)
_diffrn_detector 'CCD plate'
_diffrn_measured_fraction_theta_full 0.998
_diffrn_measured_fraction_theta_max 0.999
_diffrn_measurement_details
;
List of Runs (angles in degrees, time in seconds):

  # Type    Start    End  Width  t~exp~   \w     \q     \k     \f   Frames
#--------------------------------------------------------------------------
  1  \w    -72.00 -45.00   0.15    5.00    --   30.00  54.00 -30.00  180
  2  \w      8.00  34.10   0.15    5.00    --   30.00  54.00 -30.00  174
  3  \w    -72.00  33.00   0.15    5.00    --   30.00  54.00-150.00  700
  4  \w    -74.00 108.10   0.15    5.00    --   30.00  54.00  90.00 1214
;
_diffrn_measurement_device 'two-circle diffractometer'
_diffrn_measurement_device_type 'XtaLAB Mini (JP)'
_diffrn_measurement_method '\w scans'
_diffrn_orient_matrix_type 'CrysAlisPro convention (1999,Acta A55,543-557)'
_diffrn_orient_matrix_UB_11 0.0435545000
_diffrn_orient_matrix_UB_12 0.0244135000
_diffrn_orient_matrix_UB_13 0.0146944000
_diffrn_orient_matrix_UB_21 0.0632279000
_diffrn_orient_matrix_UB_22 -0.0123525000
_diffrn_orient_matrix_UB_23 -0.0174450000
_diffrn_orient_matrix_UB_31 -0.0159351000
_diffrn_orient_matrix_UB_32 0.0426159000
_diffrn_orient_matrix_UB_33 -0.0301488000
_diffrn_radiation_monochromator graphite
_diffrn_radiation_probe x-ray
_diffrn_radiation_type 'Mo K\a'
_diffrn_radiation_wavelength 0.71073
_diffrn_reflns_av_R_equivalents 0.0232
_diffrn_reflns_av_unetI/netI 0.0484
_diffrn_reflns_Laue_measured_fraction_full 0.998
_diffrn_reflns_Laue_measured_fraction_max 0.999
_diffrn_reflns_limit_h_max 11
_diffrn_reflns_limit_h_min -11
_diffrn_reflns_limit_k_max 18
_diffrn_reflns_limit_k_min -18
_diffrn_reflns_limit_l_max 25
_diffrn_reflns_limit_l_min -24
_diffrn_reflns_number 15687
_diffrn_reflns_point_group_measured_fraction_full 0.998
_diffrn_reflns_point_group_measured_fraction_max 0.999
_diffrn_reflns_theta_full 25.242
_diffrn_reflns_theta_max 26.371
_diffrn_reflns_theta_min 2.562
_diffrn_source 'fine-focus sealed X-ray tube'
_diffrn_source_type 'Rigaku (Mo) X-ray Source'
_exptl_absorpt_coefficient_mu 7.212
_exptl_absorpt_correction_T_max 0.891
_exptl_absorpt_correction_T_min 0.819
_exptl_absorpt_correction_type analytical
_exptl_absorpt_process_details
;
CrysAlisPro 1.171.42.55a (Rigaku Oxford Diffraction, 2022)
Analytical numeric absorption correction using a multifaceted crystal
model based on expressions derived by R.C. Clark & J.S. Reid.
(Clark, R. C. & Reid, J. S. (1995). Acta Cryst. A51, 887-897)
Empirical absorption correction using spherical harmonics,
implemented in SCALE3 ABSPACK scaling algorithm.
;
_exptl_crystal_colour yellow
_exptl_crystal_colour_primary yellow
_exptl_crystal_density_diffrn 1.829
_exptl_crystal_description prism
_exptl_crystal_F_000 1364
_exptl_crystal_size_max 0.37
_exptl_crystal_size_mid 0.28
_exptl_crystal_size_min 0.17
_refine_diff_density_max 1.839
_refine_diff_density_min -1.285
_refine_diff_density_rms 0.149
_refine_ls_extinction_method none
_refine_ls_goodness_of_fit_ref 0.993
_refine_ls_hydrogen_treatment constr
_refine_ls_matrix_type full
_refine_ls_number_parameters 592
_refine_ls_number_reflns 10513
_refine_ls_number_restraints 0
_refine_ls_restrained_S_all 0.993
_refine_ls_R_factor_all 0.0419
_refine_ls_R_factor_gt 0.0290
_refine_ls_shift/su_max 0.001
_refine_ls_shift/su_mean 0.000
_refine_ls_structure_factor_coef Fsqd
_refine_ls_weighting_details 'w=1/[\s^2^(Fo^2^)+(0.0323P)^2^] where P=(Fo^2^+2Fc^2^)/3'
_refine_ls_weighting_scheme calc
_refine_ls_wR_factor_gt 0.0651
_refine_ls_wR_factor_ref 0.0706
_reflns_Friedel_coverage 0.000
_reflns_number_gt 8579
_reflns_number_total 10513
_reflns_threshold_expression 'I > 2\s(I)'
_cod_data_source_file d3dt03798c2.cif
_cod_data_source_block 3a-AuCl
_cod_depositor_comments
;
Adding full bibliography for 7714770--7714783.cif.

2025-01-11
Z value and formula fixed to values more according to usual
chemical conventions.                 miguel
;
_cod_original_formula_sum 'C55 H50 As2 Au2 B2 Cl4'
_cod_original_formula_weight 1418.14
_cod_original_formula_moiety 'C54 H48 As2 Au2 B2 Cl2, C H2 Cl2'
_cod_original_formula_units_Z 2
_cod_database_code 7714780
_shelx_shelxl_version_number 2018/3
_chemical_oxdiff_formula CHBAsClAu
_shelx_space_group_comment
;
The symmetry employed for this shelxl refinement is uniquely defined
by the following loop, which should always be used as a source of
symmetry information in preference to the above space-group names.
They are only intended as comments.
;
_shelx_estimated_absorpt_t_max 0.374
_shelx_estimated_absorpt_t_min 0.176
_olex2_refinement_description
;
1. Fixed Uiso
 At 1.2 times of:
  All C(H) groups, All C(H,H) groups
 At 1.5 times of:
  All C(H,H,H) groups
2.a Secondary CH2 refined with riding coordinates:
 C01Q(H01z,H)
2.b Aromatic/amide H refined with riding coordinates:
 C00D(H00D), C00F(H00F), C00G(H00G), C00H(H00H), C00K(H00K), C00L(H00L),
 C00N(H00N), C00O(H00O), C00P(H00P), C00Q(H00Q), C00S(H00S), C00U(H00U),
 C00V(H00V), C00W(H00W), C00X(H00X), C00Y(H00Y), C00Z(H00Z), C010(H010),
 C012(H012), C013(H013), C015(H015), C01A(H01d), C01B(H01e), C01C(H01f),
 C01D(H01g), C01F(H01h), C01G(H01i), C01H(H01j), C01K(H01K), C01M(H01M)
2.c Idealised Me refined as rotating group:
 C018(H01a,H01b,H01c), C01O(H01l,H01n,H01o), C01P(H01p,H01q,H01r), C01R(H01s,
 H01t,H01u), C01S(H01v,H01w,H01x), C01T(H01y,Ha,Hb)
;
_olex2_submission_special_instructions 'No special instructions were received'
_oxdiff_exptl_absorpt_empirical_details
;
Empirical correction (ABSPACK) includes:
- Absorption correction using spherical harmonics
- Frame scaling
;
_oxdiff_exptl_absorpt_empirical_full_max 2.062
_oxdiff_exptl_absorpt_empirical_full_min 0.702

loop_
_space_group_symop_operation_xyz
'x, y, z'
'-x, -y, -z'

loop_
_atom_site_label
_atom_site_type_symbol
_atom_site_fract_x
_atom_site_fract_y
_atom_site_fract_z
_atom_site_U_iso_or_equiv
_atom_site_adp_type
_atom_site_occupancy
_atom_site_site_symmetry_order
_atom_site_calc_flag
_atom_site_refinement_flags_posn
_atom_site_refinement_flags_adp
_atom_site_refinement_flags_occupancy
_atom_site_disorder_assembly
_atom_site_disorder_group
Au01 Au 0.10399(2) 0.44925(2) 0.25243(2) 0.01887(6) Uani 1 1 d . . . . .
Au02 Au 0.25286(2) 0.34191(2) 0.16752(2) 0.01735(5) Uani 1 1 d . . . . .
As03 As 0.41429(5) 0.24216(3) 0.25874(3) 0.01637(11) Uani 1 1 d . . . . .
As04 As 0.23748(5) 0.58188(3) 0.19801(3) 0.01812(11) Uani 1 1 d . . . . .
Cl05 Cl -0.03678(14) 0.32713(9) 0.31584(7) 0.0269(3) Uani 1 1 d . . . . .
Cl06 Cl 0.10894(13) 0.43503(8) 0.07081(6) 0.0237(3) Uani 1 1 d . . . . .
Cl07 Cl -0.20040(19) 0.54472(12) 0.45385(9) 0.0482(4) Uani 1 1 d . . . . .
Cl08 Cl -0.1724(2) 0.61958(12) 0.29860(9) 0.0584(5) Uani 1 1 d . . . . .
C009 C 0.2981(5) 0.6348(3) 0.2649(3) 0.0185(10) Uani 1 1 d . . . . .
C00A C 0.3634(6) 0.1136(3) 0.3058(3) 0.0195(10) Uani 1 1 d . . . . .
C00B C 0.4473(5) 0.2818(3) 0.3377(2) 0.0176(10) Uani 1 1 d . . . . .
C00C C 0.4254(5) 0.5656(3) 0.1528(3) 0.0179(10) Uani 1 1 d . . . . .
C00D C 0.2145(5) 0.0993(3) 0.3173(3) 0.0214(11) Uani 1 1 d . . . . .
H00D H 0.142486 0.150974 0.301012 0.026 Uiso 1 1 calc R U . . .
C00E C 0.6105(5) 0.2269(3) 0.2240(3) 0.0177(10) Uani 1 1 d . . . . .
C00F C 0.3304(6) 0.5732(3) 0.3346(3) 0.0223(11) Uani 1 1 d . . . . .
H00F H 0.310625 0.509810 0.349862 0.027 Uiso 1 1 calc R U . . .
C00G C 0.3457(6) 0.2670(3) 0.3924(3) 0.0244(11) Uani 1 1 d . . . . .
H00G H 0.260917 0.238391 0.390976 0.029 Uiso 1 1 calc R U . . .
C00H C 0.5580(6) 0.5472(3) 0.1915(3) 0.0239(11) Uani 1 1 d . . . . .
H00H H 0.555471 0.539853 0.239287 0.029 Uiso 1 1 calc R U . . .
C00I C 0.3261(6) 0.7316(3) 0.2395(3) 0.0221(11) Uani 1 1 d . . . . .
C00J C 0.1394(6) 0.6913(3) 0.1235(3) 0.0229(11) Uani 1 1 d . . . . .
C00K C 0.4301(6) 0.5753(3) 0.0816(3) 0.0215(11) Uani 1 1 d . . . . .
H00K H 0.342718 0.585799 0.056009 0.026 Uiso 1 1 calc R U . . .
C00L C 0.6619(5) 0.3044(3) 0.1699(3) 0.0202(11) Uani 1 1 d . . . . .
H00L H 0.600038 0.360532 0.149567 0.024 Uiso 1 1 calc R U . . .
C00M C 0.7010(5) 0.1389(3) 0.2571(3) 0.0190(11) Uani 1 1 d . . . . .
C00N C 0.5727(6) 0.3271(3) 0.3388(3) 0.0229(11) Uani 1 1 d . . . . .
H00N H 0.641418 0.337817 0.302179 0.028 Uiso 1 1 calc R U . . .
C00O C 0.5646(6) 0.5695(3) 0.0489(3) 0.0238(11) Uani 1 1 d . . . . .
H00O H 0.567129 0.577686 0.000964 0.029 Uiso 1 1 calc R U . . .
C00P C 0.8062(6) 0.2980(3) 0.1461(3) 0.0252(12) Uani 1 1 d . . . . .
H00P H 0.841184 0.349579 0.109546 0.030 Uiso 1 1 calc R U . . .
C00Q C 0.6921(6) 0.5400(3) 0.1588(3) 0.0260(12) Uani 1 1 d . . . . .
H00Q H 0.779386 0.527527 0.184846 0.031 Uiso 1 1 calc R U . . .
C00R C 0.4764(5) 0.0372(3) 0.3297(3) 0.0192(10) Uani 1 1 d . . . . .
C00S C 0.8979(6) 0.2141(3) 0.1770(3) 0.0247(11) Uani 1 1 d . . . . .
H00S H 0.994557 0.209716 0.161226 0.030 Uiso 1 1 calc R U . . .
C00T C 0.1796(6) 0.7834(3) 0.1124(3) 0.0251(12) Uani 1 1 d . . . . .
C00U C 0.3879(6) 0.7622(4) 0.2889(3) 0.0268(12) Uani 1 1 d . . . . .
H00U H 0.406255 0.825831 0.274633 0.032 Uiso 1 1 calc R U . . .
C00V C 0.8464(5) 0.1370(3) 0.2313(3) 0.0228(11) Uani 1 1 d . . . . .
H00V H 0.910379 0.081803 0.251464 0.027 Uiso 1 1 calc R U . . .
C00W C 0.5934(6) 0.3558(4) 0.3948(3) 0.0293(13) Uani 1 1 d . . . . .
H00W H 0.676403 0.386379 0.395633 0.035 Uiso 1 1 calc R U . . .
C00X C 0.2827(6) -0.0695(3) 0.3778(3) 0.0238(11) Uani 1 1 d . . . . .
H00X H 0.255995 -0.131007 0.401373 0.029 Uiso 1 1 calc R U . . .
C00Y C 0.1736(6) 0.0078(3) 0.3530(3) 0.0235(11) Uani 1 1 d . . . . .
H00Y H 0.074263 -0.002131 0.360415 0.028 Uiso 1 1 calc R U . . .
C00Z C 0.0384(6) 0.6750(4) 0.0801(3) 0.0275(12) Uani 1 1 d . . . . .
H00Z H 0.015246 0.613438 0.088685 0.033 Uiso 1 1 calc R U . . .
C010 C 0.3928(6) 0.6074(3) 0.3815(3) 0.0258(12) Uani 1 1 d . . . . .
H010 H 0.414200 0.566976 0.428285 0.031 Uiso 1 1 calc R U . . .
C011 C 0.2829(6) 0.9848(3) 0.1436(3) 0.0276(12) Uani 1 1 d . . . . .
C012 C 0.4928(6) 0.3398(3) 0.4496(3) 0.0273(12) Uani 1 1 d . . . . .
H012 H 0.508575 0.359593 0.486918 0.033 Uiso 1 1 calc R U . . .
C013 C 0.3687(6) 0.2946(4) 0.4496(3) 0.0296(13) Uani 1 1 d . . . . .
H013 H 0.301785 0.282720 0.486976 0.036 Uiso 1 1 calc R U . . .
C014 C 0.3597(6) 0.9030(3) 0.1355(3) 0.0229(11) Uani 1 1 d . . . . .
C015 C 0.3510(7) 1.0702(4) 0.1222(3) 0.0308(13) Uani 1 1 d . . . . .
H015 H 0.301480 1.123603 0.128147 0.037 Uiso 1 1 calc R U . . .
C016 C 0.9591(6) -0.1956(4) 0.4387(3) 0.0302(13) Uani 1 1 d . . . . .
C017 C 0.8144(6) -0.1086(3) 0.3303(3) 0.0231(11) Uani 1 1 d . . . . .
C018 C 0.1333(7) 0.9789(4) 0.1775(3) 0.0351(14) Uani 1 1 d . . . . .
H01A H 0.074603 0.944326 0.158863 0.053 Uiso 1 1 calc R U . . .
H01B H 0.085635 1.042146 0.167154 0.053 Uiso 1 1 calc R U . . .
H01C H 0.143873 0.946437 0.228153 0.053 Uiso 1 1 calc R U . . .
C019 C 0.5022(6) 0.9079(4) 0.1077(3) 0.0263(12) Uani 1 1 d . . . . .
C01A C -0.0283(7) 0.7534(4) 0.0229(3) 0.0358(15) Uani 1 1 d . . . . .
H01D H -0.096306 0.743867 -0.006496 0.043 Uiso 1 1 calc R U . . .
C01B C 0.9134(6) -0.1856(4) 0.3718(3) 0.0320(14) Uani 1 1 d . . . . .
H01E H 0.949192 -0.231421 0.353461 0.038 Uiso 1 1 calc R U . . .
C01C C 0.4224(7) 0.7013(4) 0.3580(3) 0.0313(13) Uani 1 1 d . . . . .
H01F H 0.465990 0.723804 0.388767 0.038 Uiso 1 1 calc R U . . .
C01D C 0.6975(6) 0.5514(3) 0.0872(3) 0.0245(11) Uani 1 1 d . . . . .
H01G H 0.787774 0.546991 0.065060 0.029 Uiso 1 1 calc R U . . .
C01E C 0.7590(5) -0.0397(3) 0.3576(3) 0.0212(11) Uani 1 1 d . . . . .
C01F C 0.9047(6) -0.1267(4) 0.4657(3) 0.0322(14) Uani 1 1 d . . . . .
H01H H 0.934712 -0.132545 0.510785 0.039 Uiso 1 1 calc R U . . .
C01G C 0.4303(6) -0.0541(3) 0.3671(3) 0.0222(11) Uani 1 1 d . . . . .
H01I H 0.501575 -0.105769 0.385236 0.027 Uiso 1 1 calc R U . . .
C01H C 0.1110(6) 0.8592(4) 0.0536(3) 0.0293(13) Uani 1 1 d . . . . .
H01J H 0.135752 0.920796 0.043363 0.035 Uiso 1 1 calc R U . . .
B01I B 0.2884(7) 0.8050(4) 0.1618(3) 0.0217(12) Uani 1 1 d . . . . .
C01J C 0.4927(7) 1.0759(4) 0.0920(3) 0.0328(14) Uani 1 1 d . . . . .
C01K C 0.0077(7) 0.8444(4) 0.0105(3) 0.0374(15) Uani 1 1 d . . . . .
H01K H -0.037396 0.896105 -0.026767 0.045 Uiso 1 1 calc R U . . .
B01L B 0.6448(6) 0.0481(4) 0.3145(3) 0.0191(12) Uani 1 1 d . . . . .
C01M C 0.5654(6) 0.9946(4) 0.0861(3) 0.0314(13) Uani 1 1 d . . . . .
H01M H 0.660102 0.997433 0.067088 0.038 Uiso 1 1 calc R U . . .
C01N C 0.8048(6) -0.0479(4) 0.4263(3) 0.0284(12) Uani 1 1 d . . . . .
C01O C 0.7655(6) -0.1031(4) 0.2582(3) 0.0330(14) Uani 1 1 d . . . . .
H01L H 0.830266 -0.146181 0.243198 0.050 Uiso 1 1 calc R U . . .
H01N H 0.768904 -0.039091 0.224324 0.050 Uiso 1 1 calc R U . . .
H01O H 0.666311 -0.120360 0.261245 0.050 Uiso 1 1 calc R U . . .
C01P C 1.0636(7) -0.2804(4) 0.4831(4) 0.0477(18) Uani 1 1 d . . . . .
H01P H 1.007318 -0.329482 0.514264 0.072 Uiso 1 1 calc R U . . .
H01Q H 1.126790 -0.260691 0.511038 0.072 Uiso 1 1 calc R U . . .
H01R H 1.122699 -0.304678 0.452256 0.072 Uiso 1 1 calc R U . . .
C01Q C -0.0875(8) 0.5459(4) 0.3793(4) 0.0462(17) Uani 1 1 d . . . . .
H01Z H 0.006651 0.568335 0.383215 0.055 Uiso 1 1 calc R U . . .
H H -0.068345 0.481454 0.380023 0.055 Uiso 1 1 calc R U . . .
C01R C 0.5908(7) 0.8197(4) 0.1032(3) 0.0352(14) Uani 1 1 d . . . . .
H01S H 0.641583 0.784608 0.147521 0.053 Uiso 1 1 calc R U . . .
H01T H 0.661597 0.838602 0.065412 0.053 Uiso 1 1 calc R U . . .
H01U H 0.525298 0.780089 0.093669 0.053 Uiso 1 1 calc R U . . .
C01S C 0.5683(8) 1.1683(4) 0.0680(3) 0.0459(17) Uani 1 1 d . . . . .
H01V H 0.500153 1.218877 0.071970 0.069 Uiso 1 1 calc R U . . .
H01W H 0.598813 1.184673 0.019294 0.069 Uiso 1 1 calc R U . . .
H01X H 0.653140 1.159266 0.097609 0.069 Uiso 1 1 calc R U . . .
C01T C 0.7486(7) 0.0261(5) 0.4556(3) 0.0449(17) Uani 1 1 d . . . . .
H01Y H 0.761752 0.088292 0.420962 0.067 Uiso 1 1 calc R U . . .
HA H 0.802495 0.016030 0.498242 0.067 Uiso 1 1 calc R U . . .
HB H 0.645493 0.021452 0.466446 0.067 Uiso 1 1 calc R U . . .

loop_
_atom_site_aniso_label
_atom_site_aniso_U_11
_atom_site_aniso_U_22
_atom_site_aniso_U_33
_atom_site_aniso_U_23
_atom_site_aniso_U_13
_atom_site_aniso_U_12
Au01 0.01448(10) 0.01866(10) 0.02230(11) -0.00601(8) 0.00272(8) -0.00342(7)
Au02 0.01305(10) 0.01796(10) 0.01886(10) -0.00428(7) -0.00036(8) -0.00163(7)
As03 0.0112(2) 0.0159(2) 0.0203(3) -0.00460(19) -0.0001(2) -0.00200(18)
As04 0.0161(3) 0.0163(2) 0.0203(3) -0.00472(19) 0.0011(2) -0.00275(19)
Cl05 0.0183(6) 0.0258(6) 0.0338(7) -0.0066(5) 0.0061(6) -0.0084(5)
Cl06 0.0165(6) 0.0284(6) 0.0193(6) -0.0006(5) -0.0027(5) -0.0023(5)
Cl07 0.0418(9) 0.0525(10) 0.0505(10) -0.0201(8) 0.0086(8) -0.0038(7)
Cl08 0.0817(14) 0.0462(10) 0.0451(10) -0.0174(8) -0.0126(10) 0.0087(9)
C009 0.019(3) 0.017(2) 0.020(3) -0.0073(19) 0.002(2) -0.0025(19)
C00A 0.020(3) 0.018(2) 0.019(3) -0.0052(19) -0.002(2) -0.0027(19)
C00B 0.017(2) 0.017(2) 0.016(2) -0.0033(19) -0.004(2) 0.0011(19)
C00C 0.016(2) 0.012(2) 0.024(3) -0.0030(19) 0.005(2) -0.0068(18)
C00D 0.016(3) 0.020(2) 0.025(3) -0.006(2) 0.000(2) -0.003(2)
C00E 0.012(2) 0.021(2) 0.023(3) -0.011(2) 0.001(2) -0.0057(19)
C00F 0.023(3) 0.016(2) 0.026(3) -0.005(2) 0.005(2) -0.005(2)
C00G 0.022(3) 0.027(3) 0.024(3) -0.009(2) 0.003(2) -0.006(2)
C00H 0.021(3) 0.024(3) 0.024(3) -0.006(2) -0.005(2) 0.000(2)
C00I 0.021(3) 0.021(3) 0.021(3) -0.005(2) 0.003(2) -0.005(2)
C00J 0.021(3) 0.021(3) 0.022(3) -0.003(2) -0.001(2) 0.001(2)
C00K 0.018(3) 0.023(3) 0.024(3) -0.007(2) 0.002(2) -0.007(2)
C00L 0.018(3) 0.015(2) 0.025(3) -0.004(2) 0.001(2) -0.0023(19)
C00M 0.016(2) 0.018(2) 0.024(3) -0.009(2) -0.003(2) -0.0009(19)
C00N 0.020(3) 0.022(3) 0.023(3) -0.004(2) -0.002(2) -0.004(2)
C00O 0.026(3) 0.023(3) 0.022(3) -0.007(2) 0.004(2) -0.008(2)
C00P 0.021(3) 0.022(3) 0.032(3) -0.009(2) 0.003(2) -0.010(2)
C00Q 0.016(3) 0.027(3) 0.033(3) -0.009(2) -0.002(2) -0.003(2)
C00R 0.017(3) 0.018(2) 0.021(3) -0.005(2) 0.001(2) -0.0053(19)
C00S 0.014(3) 0.027(3) 0.034(3) -0.012(2) 0.006(2) -0.005(2)
C00T 0.025(3) 0.021(3) 0.025(3) -0.005(2) 0.000(2) 0.001(2)
C00U 0.034(3) 0.021(3) 0.025(3) -0.008(2) 0.002(3) -0.006(2)
C00V 0.014(3) 0.023(3) 0.030(3) -0.009(2) -0.001(2) 0.002(2)
C00W 0.027(3) 0.027(3) 0.033(3) -0.007(2) -0.008(3) -0.011(2)
C00X 0.020(3) 0.021(3) 0.027(3) -0.004(2) 0.004(2) -0.007(2)
C00Y 0.013(2) 0.029(3) 0.027(3) -0.007(2) 0.001(2) -0.008(2)
C00Z 0.023(3) 0.025(3) 0.031(3) -0.005(2) -0.005(3) -0.005(2)
C010 0.032(3) 0.029(3) 0.012(3) -0.002(2) 0.000(2) -0.003(2)
C011 0.035(3) 0.022(3) 0.020(3) -0.002(2) -0.003(3) -0.003(2)
C012 0.036(3) 0.026(3) 0.019(3) -0.005(2) -0.005(3) -0.007(2)
C013 0.034(3) 0.032(3) 0.022(3) -0.008(2) 0.004(3) -0.006(2)
C014 0.030(3) 0.019(2) 0.014(3) 0.0000(19) 0.000(2) -0.004(2)
C015 0.048(4) 0.019(3) 0.023(3) -0.004(2) -0.002(3) -0.006(2)
C016 0.013(3) 0.026(3) 0.035(3) 0.008(2) 0.001(2) -0.004(2)
C017 0.019(3) 0.018(2) 0.027(3) 0.000(2) 0.001(2) -0.009(2)
C018 0.042(4) 0.027(3) 0.032(3) -0.008(2) 0.004(3) 0.003(3)
C019 0.030(3) 0.030(3) 0.016(3) -0.004(2) -0.002(2) -0.005(2)
C01A 0.034(3) 0.035(3) 0.035(3) -0.011(3) -0.014(3) 0.003(3)
C01B 0.022(3) 0.018(3) 0.047(4) -0.002(2) 0.001(3) 0.000(2)
C01C 0.047(4) 0.026(3) 0.023(3) -0.010(2) -0.004(3) -0.009(3)
C01D 0.018(3) 0.021(3) 0.034(3) -0.010(2) 0.009(2) -0.006(2)
C01E 0.015(3) 0.018(2) 0.024(3) 0.001(2) 0.002(2) -0.0099(19)
C01F 0.018(3) 0.043(3) 0.022(3) 0.007(2) -0.002(2) -0.011(2)
C01G 0.018(3) 0.017(2) 0.028(3) -0.004(2) -0.001(2) -0.003(2)
C01H 0.036(3) 0.020(3) 0.028(3) -0.004(2) -0.007(3) 0.000(2)
B01I 0.021(3) 0.019(3) 0.023(3) -0.006(2) 0.008(3) -0.001(2)
C01J 0.052(4) 0.023(3) 0.021(3) -0.003(2) -0.007(3) -0.016(3)
C01K 0.041(4) 0.030(3) 0.033(3) -0.002(2) -0.014(3) 0.004(3)
B01L 0.013(3) 0.026(3) 0.022(3) -0.014(2) 0.001(2) -0.001(2)
C01M 0.029(3) 0.040(3) 0.021(3) -0.003(2) 0.001(3) -0.015(3)
C01N 0.018(3) 0.037(3) 0.027(3) -0.007(2) 0.001(2) -0.006(2)
C01O 0.028(3) 0.032(3) 0.044(4) -0.019(3) -0.003(3) -0.003(2)
C01P 0.024(3) 0.037(3) 0.054(4) 0.016(3) -0.007(3) -0.001(3)
C01Q 0.042(4) 0.037(4) 0.056(4) -0.014(3) 0.001(3) -0.003(3)
C01R 0.032(3) 0.036(3) 0.038(3) -0.015(3) 0.004(3) -0.002(3)
C01S 0.069(5) 0.037(3) 0.032(4) -0.006(3) -0.001(3) -0.030(3)
C01T 0.036(4) 0.069(5) 0.035(4) -0.027(3) -0.005(3) -0.002(3)

loop_
_atom_type_symbol
_atom_type_description
_atom_type_scat_dispersion_real
_atom_type_scat_dispersion_imag
_atom_type_scat_source
C C 0.0033 0.0016 'International Tables Vol C Tables 4.2.6.8 and 6.1.1.4'
H H 0.0000 0.0000 'International Tables Vol C Tables 4.2.6.8 and 6.1.1.4'
As As 0.0499 2.0058 'International Tables Vol C Tables 4.2.6.8 and 6.1.1.4'
Au Au -2.0133 8.8022 'International Tables Vol C Tables 4.2.6.8 and 6.1.1.4'
B B 0.0013 0.0007 'International Tables Vol C Tables 4.2.6.8 and 6.1.1.4'
Cl Cl 0.1484 0.1585 'International Tables Vol C Tables 4.2.6.8 and 6.1.1.4'

loop_
_exptl_crystal_face_index_h
_exptl_crystal_face_index_k
_exptl_crystal_face_index_l
_exptl_crystal_face_perp_dist
1 1 2 0.1092
-1 -2 -1 0.1494
-7 3 -20 0.1129
6 18 0 0.1796
2 -12 15 0.1107
8 -5 -22 0.0412
-9 8 19 0.1111
-9 13 13 0.0989

loop_
_geom_angle_atom_site_label_1
_geom_angle_atom_site_label_2
_geom_angle_atom_site_label_3
_geom_angle
_geom_angle_site_symmetry_1
_geom_angle_site_symmetry_3
_geom_angle_publ_flag
As04 Au01 Au02 93.310(14) . . ?
Cl05 Au01 Au02 93.52(3) . . ?
Cl05 Au01 As04 173.03(4) . . ?
As03 Au02 Au01 95.486(14) . . ?
Cl06 Au02 Au01 89.82(3) . . ?
Cl06 Au02 As03 174.51(4) . . ?
C00A As03 Au02 115.53(14) . . ?
C00A As03 C00B 103.0(2) . . ?
C00B As03 Au02 117.89(13) . . ?
C00E As03 Au02 111.83(14) . . ?
C00E As03 C00A 104.1(2) . . ?
C00E As03 C00B 102.7(2) . . ?
C009 As04 Au01 112.53(15) . . ?
C009 As04 C00C 100.7(2) . . ?
C009 As04 C00J 103.2(2) . . ?
C00C As04 Au01 119.21(13) . . ?
C00J As04 Au01 117.57(16) . . ?
C00J As04 C00C 101.1(2) . . ?
C00F C009 As04 118.4(3) . . ?
C00F C009 C00I 122.1(4) . . ?
C00I C009 As04 119.0(3) . . ?
C00D C00A As03 118.2(3) . . ?
C00D C00A C00R 122.0(4) . . ?
C00R C00A As03 119.8(4) . . ?
C00G C00B As03 120.4(4) . . ?
C00G C00B C00N 119.7(4) . . ?
C00N C00B As03 120.0(4) . . ?
C00H C00C As04 119.9(4) . . ?
C00K C00C As04 120.5(4) . . ?
C00K C00C C00H 119.5(5) . . ?
C00Y C00D C00A 119.8(4) . . ?
C00L C00E As03 118.0(3) . . ?
C00L C00E C00M 122.4(5) . . ?
C00M C00E As03 119.5(4) . . ?
C009 C00F C010 119.5(5) . . ?
C00B C00G C013 120.8(5) . . ?
C00Q C00H C00C 120.3(5) . . ?
C009 C00I B01I 124.3(4) . . ?
C00U C00I C009 116.1(4) . . ?
C00U C00I B01I 119.7(4) . . ?
C00T C00J As04 119.1(3) . . ?
C00Z C00J As04 117.9(4) . . ?
C00Z C00J C00T 122.9(4) . . ?
C00O C00K C00C 120.0(5) . . ?
C00E C00L C00P 119.8(4) . . ?
C00E C00M B01L 124.0(5) . . ?
C00V C00M C00E 115.2(5) . . ?
C00V C00M B01L 120.7(4) . . ?
C00W C00N C00B 119.2(5) . . ?
C00K C00O C01D 120.8(5) . . ?
C00S C00P C00L 119.6(5) . . ?
C00H C00Q C01D 120.4(5) . . ?
C00A C00R B01L 124.1(4) . . ?
C01G C00R C00A 116.3(5) . . ?
C01G C00R B01L 119.5(4) . . ?
C00V C00S C00P 120.5(5) . . ?
C00J C00T C01H 115.7(4) . . ?
C00J C00T B01I 124.3(4) . . ?
C01H C00T B01I 119.9(4) . . ?
C01C C00U C00I 122.3(5) . . ?
C00S C00V C00M 122.5(4) . . ?
C012 C00W C00N 120.9(5) . . ?
C01G C00X C00Y 119.8(5) . . ?
C00D C00Y C00X 119.8(5) . . ?
C00J C00Z C01A 118.9(5) . . ?
C01C C010 C00F 119.6(4) . . ?
C014 C011 C018 120.2(5) . . ?
C015 C011 C014 119.4(5) . . ?
C015 C011 C018 120.4(5) . . ?
C00W C012 C013 120.6(5) . . ?
C012 C013 C00G 118.8(6) . . ?
C011 C014 B01I 120.5(5) . . ?
C019 C014 C011 119.6(5) . . ?
C019 C014 B01I 119.9(4) . . ?
C01J C015 C011 120.9(5) . . ?
C01B C016 C01F 118.3(4) . . ?
C01B C016 C01P 121.5(6) . . ?
C01F C016 C01P 120.2(5) . . ?
C01B C017 C01O 119.9(5) . . ?
C01E C017 C01B 119.3(5) . . ?
C01E C017 C01O 120.8(4) . . ?
C014 C019 C01M 119.3(5) . . ?
C014 C019 C01R 120.6(5) . . ?
C01M C019 C01R 120.1(5) . . ?
C01K C01A C00Z 119.9(5) . . ?
C016 C01B C017 122.5(5) . . ?
C010 C01C C00U 120.4(5) . . ?
C00Q C01D C00O 119.0(5) . . ?
C017 C01E B01L 122.1(4) . . ?
C017 C01E C01N 119.5(4) . . ?
C01N C01E B01L 118.3(4) . . ?
C016 C01F C01N 121.7(5) . . ?
C00X C01G C00R 122.3(4) . . ?
C01K C01H C00T 122.1(5) . . ?
C00I B01I C014 118.1(4) . . ?
C00T B01I C00I 121.2(5) . . ?
C00T B01I C014 120.7(4) . . ?
C015 C01J C01S 121.7(5) . . ?
C01M C01J C015 118.2(5) . . ?
C01M C01J C01S 120.1(6) . . ?
C01A C01K C01H 120.4(5) . . ?
C00M B01L C00R 122.4(4) . . ?
C00M B01L C01E 120.1(4) . . ?
C00R B01L C01E 117.5(5) . . ?
C01J C01M C019 122.6(6) . . ?
C01E C01N C01T 120.1(4) . . ?
C01F C01N C01E 118.8(5) . . ?
C01F C01N C01T 121.1(5) . . ?
Cl08 C01Q Cl07 111.6(4) . . ?

loop_
_geom_bond_atom_site_label_1
_geom_bond_atom_site_label_2
_geom_bond_distance
_geom_bond_site_symmetry_2
_geom_bond_publ_flag
Au01 Au02 2.9819(3) . ?
Au01 As04 2.3468(5) . ?
Au01 Cl05 2.3097(13) . ?
Au02 As03 2.3415(5) . ?
Au02 Cl06 2.2930(11) . ?
As03 C00A 1.924(5) . ?
As03 C00B 1.946(4) . ?
As03 C00E 1.919(5) . ?
As04 C009 1.931(4) . ?
As04 C00C 1.947(5) . ?
As04 C00J 1.933(5) . ?
Cl07 C01Q 1.790(7) . ?
Cl08 C01Q 1.747(6) . ?
C009 C00F 1.391(7) . ?
C009 C00I 1.411(6) . ?
C00A C00D 1.392(7) . ?
C00A C00R 1.413(6) . ?
C00B C00G 1.384(7) . ?
C00B C00N 1.397(7) . ?
C00C C00H 1.406(6) . ?
C00C C00K 1.391(7) . ?
C00D C00Y 1.390(7) . ?
C00E C00L 1.387(7) . ?
C00E C00M 1.431(6) . ?
C00F C010 1.398(7) . ?
C00G C013 1.397(7) . ?
C00H C00Q 1.381(8) . ?
C00I C00U 1.402(7) . ?
C00I B01I 1.574(7) . ?
C00J C00T 1.415(7) . ?
C00J C00Z 1.393(7) . ?
C00K C00O 1.381(7) . ?
C00L C00P 1.389(7) . ?
C00M C00V 1.407(7) . ?
C00M B01L 1.556(8) . ?
C00N C00W 1.382(7) . ?
C00O C01D 1.404(7) . ?
C00P C00S 1.386(7) . ?
C00Q C01D 1.394(7) . ?
C00R C01G 1.410(7) . ?
C00R B01L 1.566(7) . ?
C00S C00V 1.385(7) . ?
C00T C01H 1.417(7) . ?
C00T B01I 1.569(7) . ?
C00U C01C 1.383(7) . ?
C00W C012 1.379(8) . ?
C00X C00Y 1.400(7) . ?
C00X C01G 1.383(7) . ?
C00Z C01A 1.411(7) . ?
C010 C01C 1.375(7) . ?
C011 C014 1.420(7) . ?
C011 C015 1.409(7) . ?
C011 C018 1.499(8) . ?
C012 C013 1.381(8) . ?
C014 C019 1.393(8) . ?
C014 B01I 1.582(7) . ?
C015 C01J 1.405(9) . ?
C016 C01B 1.376(8) . ?
C016 C01F 1.391(8) . ?
C016 C01P 1.519(7) . ?
C017 C01B 1.406(7) . ?
C017 C01E 1.397(7) . ?
C017 C01O 1.508(7) . ?
C019 C01M 1.402(7) . ?
C019 C01R 1.519(7) . ?
C01A C01K 1.381(8) . ?
C01E B01L 1.587(7) . ?
C01E C01N 1.420(7) . ?
C01F C01N 1.414(7) . ?
C01H C01K 1.390(7) . ?
C01J C01M 1.380(8) . ?
C01J C01S 1.532(7) . ?
C01N C01T 1.491(8) . ?

loop_
_exptl_oxdiff_crystal_face_indexfrac_h
_exptl_oxdiff_crystal_face_indexfrac_k
_exptl_oxdiff_crystal_face_indexfrac_l
_exptl_oxdiff_crystal_face_x
_exptl_oxdiff_crystal_face_y
_exptl_oxdiff_crystal_face_z
1.0003 1.0034 1.5021 0.0901 0.0246 -0.0185
-1.0001 -2.0025 -0.9999 -0.1071 -0.0211 -0.0393
-6.9091 2.6314 -20.3731 -0.5361 -0.1139 0.8365
5.9753 18.3915 -0.0065 0.7092 0.1507 0.6887
1.7629 -12.1831 15.0160 0.0000 0.0000 -1.0000
7.9157 -5.0532 -21.8155 -0.0992 0.9435 0.3162
-8.7420 8.2804 19.2404 0.1041 -0.9907 -0.0879
-9.0527 12.5768 12.7311 0.0998 -0.9498 0.2964
